data_2005463
loop_
_publ_author_name
'Halasyamani, P.'
'Willis, M. J.'
'Heier, K. R.'
'Stern, C. L.'
'Poeppelmeier, K. R.'

_publ_contact_author
;
    Poeppelmeier, Kenneth
    Department of Chemistry
    Northwestern University
    Evanston, Illinois 60208-3113
    USA
;
_publ_section_title
;
 [pyH^+^]~2~[CdNb~2~(py)~4~O~2~F~10~]^2{-^}
;
_journal_issue 10
_journal_name_full 'Acta Crystallographica Section C'
_journal_page_first 2491
_journal_page_last 2493
_journal_paper_doi 10.1107/S0108270196007573
_journal_volume 52
_journal_year 1996
_chemical_formula_iupac '(C5 H6 N)2 [Cd Nb2 F10 O2(C5 H5 N)4]'
_chemical_formula_moiety 'C30 H32 Cd F10 N6 Nb2 O2'
_chemical_formula_sum 'C30 H32 Cd F10 N6 Nb2 O2'
_chemical_formula_weight 996.83
_space_group_IT_number 98
_symmetry_cell_setting tetragonal
_symmetry_space_group_name_Hall 'I 4bw 2bw'
_symmetry_space_group_name_H-M 'I 41 2 2'
_audit_creation_method 'from TEXRAY.INF file'
_cell_angle_alpha 90
_cell_angle_beta 90
_cell_angle_gamma 90
_cell_formula_units_Z 4
_cell_length_a 11.490(2)
_cell_length_b 11.490(2)
_cell_length_c 30.906(3)
_cell_measurement_reflns_used 25
_cell_measurement_temperature 153.2
_cell_measurement_theta_max 12.08
_cell_measurement_theta_min 10.01
_cell_volume 4080.2(11)
_computing_cell_refinement 'DIRDIF (Beurskens et al., 1992)'
_computing_data_collection 'CAD-4 Software (Enraf-Nonius, 1989)'
_computing_data_reduction 'TEXSAN (Molecular Structure Corporation, 1992)'
_computing_publication_material TEXSAN
_computing_structure_refinement TEXSAN
_computing_structure_solution 'SHELXS86 (Sheldrick, 1985)'
_diffrn_ambient_temperature 153.2
_diffrn_measurement_device CAD4
_diffrn_measurement_method '\w/\q scans'
_diffrn_radiation_monochromator graphite
_diffrn_radiation_source 'X-ray tube'
_diffrn_radiation_type 'Mo K\a'
_diffrn_radiation_wavelength 0.7107
_diffrn_reflns_av_R_equivalents 0.0378
_diffrn_reflns_limit_h_max 0
_diffrn_reflns_limit_h_min -13
_diffrn_reflns_limit_k_max 0
_diffrn_reflns_limit_k_min -13
_diffrn_reflns_limit_l_max 0
_diffrn_reflns_limit_l_min -36
_diffrn_reflns_number 2043
_diffrn_reflns_theta_max 24.97
_diffrn_standards_decay_% 1.15
_diffrn_standards_interval_count 90
_diffrn_standards_number 3
_exptl_absorpt_coefficient_mu 1.148
_exptl_absorpt_correction_T_max 0.836
_exptl_absorpt_correction_T_min 0.632
_exptl_absorpt_correction_type 'analytical (de Meulenaer & Tompa, 1965)'
_exptl_absorpt_process_details Tompa_analytical
_exptl_crystal_colour colorless
_exptl_crystal_density_diffrn 1.62
_exptl_crystal_density_meas 1.61(1)
_exptl_crystal_density_method 'flotation pycnometry'
_exptl_crystal_description faceted
_exptl_crystal_F_000 1960.00
_exptl_crystal_size_max 0.386
_exptl_crystal_size_mid 0.258
_exptl_crystal_size_min 0.172
_refine_diff_density_max 0.60
_refine_diff_density_min -0.57
_refine_ls_extinction_coef 0.85668
_refine_ls_extinction_method Zachariasen_(1968)_type_2_Gaussian_isotropic
_refine_ls_goodness_of_fit_obs 2.350
_refine_ls_hydrogen_treatment noref
_refine_ls_matrix_type full
_refine_ls_number_parameters 116
_refine_ls_number_reflns 982
_refine_ls_number_restraints 0
_refine_ls_R_factor_obs 0.0245
_refine_ls_shift/esd_max 0.2180
_refine_ls_structure_factor_coef F
_refine_ls_weighting_scheme sigma
_refine_ls_wR_factor_obs 0.0289
_reflns_number_observed 982
_reflns_number_total 1098
_reflns_observed_criterion >3\s(I)
_cod_data_source_file bk1219.cif
_cod_data_source_block BK1219
_cod_depositor_comments
;

  Replacing the provided, obviously errorneous symmetry operator list
  (e.g. it contains duplicate symmetry operators like '-y,-x,-z') with
  the symmetry operators for the declared spacegroup 'I 41 2 2'. This
  yields consistent composition computed in different ways from the
  coordinates, but the computed composition is different from the
  provided in the _chemical_formula_sum data item (heavy atom count
  differs).

  Saulius Gra\<zulis
  2014-06-18

;
_cod_original_cell_volume 4080.2(9)
_cod_original_sg_symbol_H-M 'I 41 2 2   '
_cod_original_formula_sum 'C30 H32 Cd F10 N6 Nb2 O2 '
_cod_database_code 2005463

loop_
_symmetry_equiv_pos_as_xyz
X,Y,Z
1/2-X,1/2-Y,1/2+Z
-Y,1/2+X,1/4+Z
1/2+Y,-X,3/4+Z
1/2-X,Y,3/4-Z
X,1/2-Y,1/4-Z
1/2+Y,1/2+X,1/2-Z
-Y,-X,-Z
1/2+X,1/2+Y,1/2+Z
-X,-Y,Z
1/2-Y,X,3/4+Z
Y,1/2-X,1/4+Z
-X,1/2+Y,1/4-Z
1/2+X,-Y,3/4-Z
Y,X,-Z
1/2-Y,1/2-X,1/2-Z

loop_
_atom_site_aniso_label
_atom_site_aniso_U_11
_atom_site_aniso_U_22
_atom_site_aniso_U_33
_atom_site_aniso_U_12
_atom_site_aniso_U_13
_atom_site_aniso_U_23
Cd 0.0116(2) 0.0116 0.0161(3) -0.0016(3) 0.0000 0.0000
Nb 0.0116(2) 0.0116 0.0200(3) -0.0020(3) -0.0001 0.0001(2)
F(1) 0.015(2) 0.022(2) 0.036(2) 0.0020(10) 0.000(2) -0.001(2)
F(2) 0.029(2) 0.029(2) 0.0250(10) 0.002(2) -0.0110(10) -0.0080(10)
F(3) 0.021(2) 0.0209 0.131(5) -0.009(2) -0.0038 0.004(4)
O(1) 0.010(2) 0.0103 0.022(3) 0.003(2) -0.0013 0.001(3)
N(1) 0.024(4) 0.027(4) 0.017(2) -0.005(4) 0.0000 0.0000
N(2) 0.014(2) 0.0144 0.029(4) -0.005(3) -0.0035 -0.004(5)
C(1) 0.054(6) 0.058(6) 0.024(3) -0.044(3) 0.010(5) -0.002(5)
C(2) 0.072(7) 0.064(7) 0.022(3) -0.045(4) -0.004(7) -0.008(6)
C(3) 0.050(10) 0.050(10) 0.016(3) -0.028(6) 0.0000 0.0000
C(4) 0.024(3) 0.018(3) 0.085(6) 0.002(3) -0.001(5) -0.015(4)
C(5) 0.014(3) 0.031(4) 0.107(7) 0.004(3) -0.012(5) 0.000(5)
C(6) 0.024(3) 0.0245 0.054(5) 0.007(4) -0.0057 -0.006(5)
C(7) 0.055(5) 0.057(5) 0.027(3) -0.034(3) -0.001(7) 0.002(7)
C(8) 0.080(10) 0.090(10) 0.020(3) -0.052(4) -0.008(5) 0.001(5)

loop_
_atom_site_label
_atom_site_fract_x
_atom_site_fract_y
_atom_site_fract_z
_atom_site_U_iso_or_equiv
_atom_site_thermal_displace_type
Cd 0.5000 0.5000 0.5000 0.01311(9) Uani
Nb 0.75125(4) 0.7513 0.5000 0.01439(8) Uani
F(1) 0.8800(3) 0.6446(3) 0.4933(1) 0.0245(9) Uani
F(2) 0.7785(3) 0.7516(3) 0.56182(9) 0.0279(9) Uani
F(3) 0.8802(3) 0.8802 0.5000 0.058(1) Uani
O(1) 0.6436(4) 0.6436 0.5000 0.0142(8) Uani
N(1) 0.5000 0.5000 0.5755(1) 0.022(2) Uani
N(2) 0.3548(5) 0.6452 0.5000 0.019(1) Uani
N(3) 0.9593(7) 0.9576(8) 0.4160(2) 0.034(1) iso
C(1) 0.5700(8) 0.5685(8) 0.5978(2) 0.045(2) Uani
C(2) 0.573(1) 0.571(1) 0.6425(2) 0.052(3) Uani
C(3) 0.5000 0.5000 0.6652(2) 0.037(4) Uani
C(4) 0.2428(5) 0.6198(5) 0.4941(4) 0.042(2) Uani
C(5) 0.1552(5) 0.7016(6) 0.4951(4) 0.051(2) Uani
C(6) 0.1839(5) 0.8161 0.5000 0.034(1) Uani
C(7) 0.9201(9) 0.9135(9) 0.3785(2) 0.046(2) Uani
C(8) 0.959(1) 0.957(1) 0.3399(2) 0.062(5) Uani
C(9) 0.9593 0.9576 0.4160 0.0339 iso
H(1) 0.6216 0.6186 0.5820 0.0507 equiv
H(2) 0.6245 0.6233 0.6576 0.0507 equiv
H(3) 0.5000 0.5000 0.6962 0.0507 equiv
H(4) 0.2224 0.5409 0.4874 0.0507 equiv
H(5) 0.0748 0.6787 0.4953 0.0507 equiv
H(6) 0.1246 0.8754 0.5000 0.0507 equiv
H(7) 0.8637 0.8508 0.3783 0.0507 equiv
H(8) 0.9290 0.9272 0.3130 0.0507 equiv
H(9) 0.9310 0.9271 0.4430 0.0507 equiv

loop_
_atom_type_symbol
_atom_type_scat_dispersion_real
_atom_type_scat_dispersion_imag
_atom_type_scat_source
Cd -0.807 1.202 'International Tables'
Nb -2.073 0.621 'International Tables'
F 0.017 0.010 'International Tables'
N 0.006 0.003 'International Tables'
C 0.003 0.002 'International Tables'
H 0.000 0.000 'International Tables'
O 0.011 0.006 'International Tables'

loop_
_geom_angle_atom_site_label_1
_geom_angle_atom_site_label_2
_geom_angle_atom_site_label_3
_geom_angle_site_symmetry_3
_geom_angle
_geom_angle_publ_flag
O(1) Cd O(1) 11_666 180.0 no
O(1) Cd O(1) 3_665 180.0 no
O(1) Cd N(1) ? 90.0 yes
O(1) Cd N(2) ? 90.000(10) yes
O(1) Cd N(1) ? 90.0 no
O(1) Cd N(2) ? 90.000(10) no
N(1) Cd N(1) 11_666 180.0 no
N(1) Cd N(1) 9_556 180.0 no
N(1) Cd N(2) ? 90.0 yes
N(2) Cd N(2) 3_665 180.0 no
N(2) Cd N(2) 9_556 180.0 no
F(1) Nb F(1) 9_556 169.3(2) yes
F(1) Nb F(2) ? 89.00(10) yes
F(1) Nb F(2) 9_556 89.80(10) yes
F(1) Nb F(3) ? 84.70(10) yes
F(1) Nb O(1) ? 95.30(10) yes
F(2) Nb F(2) 9_556 166.7(2) yes
F(2) Nb F(3) ? 83.30(10) yes
F(2) Nb O(1) ? 96.60(10) yes
F(3) Nb O(1) ? 180.0 yes
Cd O(1) Nb ? 180.0 yes
Cd N(1) C(1) ? 121.4(3) no
C(1) N(1) C(1) 3_665 117.2(5) no
Cd N(2) C(4) ? 121.9(4) no
C(4) N(2) C(4) 11_666 116.2(7) no
N(3) N(3) C(7) ? 120.3(3) no
N(1) C(1) C(2) ? 123.2(5) no
C(1) C(2) C(3) ? 119.2(5) no
C(2) C(3) C(2) ? 118.2(6) no
N(2) C(4) C(5) ? 123.6(6) no
C(4) C(5) C(6) ? 118.9(6) no
C(5) C(6) C(5) ? 118.5(8) no
N(3) C(7) C(8) ? 120.2(5) no
C(7) C(8) C(8) ? 119.5(3) no
N(3) C(9) C(7) ? 120.3(3) no

loop_
_geom_bond_atom_site_label_1
_geom_bond_atom_site_label_2
_geom_bond_site_symmetry_2
_geom_bond_distance
_geom_bond_publ_flag
Cd O(1) ? 2.333(6) yes
Cd N(1) ? 2.335(4) yes
Cd N(2) ? 2.359(8) yes
Nb F(1) ? 1.932(3) yes
Nb F(2) ? 1.936(3) yes
Nb F(3) ? 2.095(4) yes
Nb O(1) ? 1.750(6) yes
N(1) C(1) ? 1.318(6) no
N(2) C(4) ? 1.332(7) no
N(3) N(3) 4_775 1.351(9) no
N(3) C(7) ? 1.344(7) no
C(1) C(2) ? 1.384(8) no
C(2) C(3) ? 1.361(7) no
C(4) C(5) ? 1.378(9) no
C(5) C(6) ? 1.365(8) no
C(7) C(8) ? 1.368(8) no
C(8) C(8) 4_775 1.360(10) no
